data_4506807
loop_
_publ_author_name
'Wang, Yu-Ling'
'Fu, Jiang-Hong'
'Wei, Jia-Jia'
'Xu, Xiang'
'Li, Xin-Fa'
'Liu, Qing-Yan'

_publ_section_title
;
 Noncentrosymmetric Organic Solid and Its Zinc Coordination Polymer with
 Diamonded Network Prepared from an Ionothermal Reaction: Syntheses,
 Crystal Structures, and Second-Order Nonlinear Optics Properties
;
_journal_issue 9
_journal_name_full 'Crystal Growth &amp; Design'
_journal_page_first 4663
_journal_paper_doi 10.1021/cg300889x
_journal_volume 12
_journal_year 2012
_chemical_formula_sum 'C18 H12 N6 O4 Zn'
_chemical_formula_weight 441.71
_chemical_name_systematic
; 
 ? 
;
_space_group_IT_number 9
_symmetry_cell_setting monoclinic
_symmetry_space_group_name_Hall 'C -2yc'
_symmetry_space_group_name_H-M 'C 1 c 1'
_atom_sites_solution_hydrogens geom
_atom_sites_solution_primary direct
_atom_sites_solution_secondary difmap
_audit_creation_method SHELXL-97
_cell_angle_alpha 90.00
_cell_angle_beta 115.5500(10)
_cell_angle_gamma 90.00
_cell_formula_units_Z 4
_cell_length_a 12.4567(16)
_cell_length_b 20.188(3)
_cell_length_c 8.1381(10)
_cell_measurement_reflns_used 4503
_cell_measurement_temperature 296(2)
_cell_measurement_theta_max 27.86
_cell_measurement_theta_min 2.77
_cell_volume 1846.4(4)
_computing_cell_refinement 'Bruker SMART'
_computing_data_collection 'Bruker SMART'
_computing_data_reduction 'Bruker SAINT'
_computing_molecular_graphics 'Bruker SHELXTL'
_computing_publication_material 'Bruker SHELXTL'
_computing_structure_refinement 'SHELXL-97 (Sheldrick, 1997)'
_computing_structure_solution 'SHELXS-97 (Sheldrick, 1990)'
_diffrn_ambient_temperature 296(2)
_diffrn_measured_fraction_theta_full 0.987
_diffrn_measured_fraction_theta_max 0.987
_diffrn_measurement_device_type 'CCD area detector'
_diffrn_measurement_method 'phi and omega scans'
_diffrn_radiation_monochromator graphite
_diffrn_radiation_source 'fine-focus sealed tube'
_diffrn_radiation_type MoK\a
_diffrn_radiation_wavelength 0.71073
_diffrn_reflns_av_R_equivalents 0.0239
_diffrn_reflns_av_sigmaI/netI 0.0461
_diffrn_reflns_limit_h_max 16
_diffrn_reflns_limit_h_min -15
_diffrn_reflns_limit_k_max 26
_diffrn_reflns_limit_k_min -26
_diffrn_reflns_limit_l_max 10
_diffrn_reflns_limit_l_min -10
_diffrn_reflns_number 8434
_diffrn_reflns_theta_full 28.34
_diffrn_reflns_theta_max 28.34
_diffrn_reflns_theta_min 2.77
_exptl_absorpt_coefficient_mu 1.370
_exptl_absorpt_correction_T_max 0.6761
_exptl_absorpt_correction_T_min 0.5970
_exptl_absorpt_correction_type multi-scan
_exptl_absorpt_process_details '(SADABS; Bruker 2008)'
_exptl_crystal_colour colorless
_exptl_crystal_density_diffrn 1.589
_exptl_crystal_density_method 'not measured'
_exptl_crystal_description prism
_exptl_crystal_F_000 896
_exptl_crystal_size_max 0.42
_exptl_crystal_size_mid 0.38
_exptl_crystal_size_min 0.31
_refine_diff_density_max 0.435
_refine_diff_density_min -0.275
_refine_diff_density_rms 0.053
_refine_ls_abs_structure_details 'Flack H D (1983), Acta Cryst. A39, 876-881'
_refine_ls_abs_structure_Flack 0.009(10)
_refine_ls_extinction_method none
_refine_ls_goodness_of_fit_ref 1.000
_refine_ls_hydrogen_treatment constr
_refine_ls_matrix_type full
_refine_ls_number_parameters 262
_refine_ls_number_reflns 4116
_refine_ls_number_restraints 2
_refine_ls_restrained_S_all 1.000
_refine_ls_R_factor_all 0.0347
_refine_ls_R_factor_gt 0.0291
_refine_ls_shift/su_max 0.001
_refine_ls_shift/su_mean 0.000
_refine_ls_structure_factor_coef Fsqd
_refine_ls_weighting_details 'calc w=1/[\s^2^(Fo^2^)+(0.0359P)^2^+0.0817P] where P=(Fo^2^+2Fc^2^)/3'
_refine_ls_weighting_scheme calc
_refine_ls_wR_factor_gt 0.0687
_refine_ls_wR_factor_ref 0.0716
_reflns_number_gt 3750
_reflns_number_total 4116
_reflns_threshold_expression >2sigma(I)
_cod_data_source_file cg300889x_si_001.cif
_cod_data_source_block Zn(tzbc)2
_cod_depositor_comments
;
The following automatic conversions were performed:

'_symmetry_cell_setting' value 'Monoclinic' changed to 'monoclinic'
according to /home/saulius/struct/CIF-dictionaries/cif_core.dic
dictionary named 'cif_core.dic' version 2.4.2 from
2011-04-26.

'_exptl_absorpt_correction_type' value 'Multi-scan'
changed to 'multi-scan' according to
/home/saulius/struct/CIF-dictionaries/cif_core.dic dictionary named
'cif_core.dic' version 2.4.2 from 2011-04-26.

Automatic conversion script
Id: cif_fix_values 1891 2012-01-12 08:04:46Z andrius 
;
_cod_original_sg_symbol_Hall C-2yc
_cod_original_sg_symbol_H-M Cc
_cod_database_code 4506807

loop_
_symmetry_equiv_pos_as_xyz
'x, y, z'
'x, -y, z+1/2'
'x+1/2, y+1/2, z'
'x+1/2, -y+1/2, z+1/2'

loop_
_atom_site_label
_atom_site_type_symbol
_atom_site_fract_x
_atom_site_fract_y
_atom_site_fract_z
_atom_site_U_iso_or_equiv
_atom_site_adp_type
_atom_site_occupancy
_atom_site_symmetry_multiplicity
_atom_site_calc_flag
_atom_site_refinement_flags
Zn1 Zn 0.41219(3) 0.384128(11) 0.30638(4) 0.02662(8) Uani 1 1 d .
O1 O 0.5670(2) 0.42106(11) 0.3796(4) 0.0529(6) Uani 1 1 d .
O2 O 0.5326(2) 0.52764(13) 0.3268(5) 0.0785(10) Uani 1 1 d .
O3 O 0.85623(18) 0.14845(10) 1.5587(3) 0.0402(5) Uani 1 1 d .
O4 O 0.7461(2) 0.21922(15) 1.6250(3) 0.0666(8) Uani 1 1 d .
N1 N 1.1028(2) 0.51830(11) 0.7197(3) 0.0356(6) Uani 1 1 d .
N2 N 1.1776(2) 0.47214(14) 0.8352(5) 0.0656(10) Uani 1 1 d .
N3 N 1.27921(19) 0.55782(11) 0.8014(3) 0.0306(5) Uani 1 1 d .
N4 N 0.5486(2) 0.26764(11) 0.7703(3) 0.0352(5) Uani 1 1 d .
N5 N 0.4997(3) 0.21749(11) 0.6490(3) 0.0488(7) Uani 1 1 d .
N6 N 0.4598(2) 0.31587(10) 0.5075(3) 0.0335(5) Uani 1 1 d .
C1 C 0.7333(3) 0.49032(15) 0.4734(5) 0.0399(7) Uani 1 1 d .
C2 C 0.8099(3) 0.43810(16) 0.5235(8) 0.0906(18) Uani 1 1 d .
H2B H 0.7791 0.3953 0.5012 0.109 Uiso 1 1 calc R
C3 C 0.9304(4) 0.44644(19) 0.6053(9) 0.092(2) Uani 1 1 d .
H3A H 0.9806 0.4098 0.6387 0.111 Uiso 1 1 calc R
C4 C 0.9763(2) 0.50842(14) 0.6376(4) 0.0377(6) Uani 1 1 d .
C5 C 0.9034(4) 0.5602(2) 0.5955(9) 0.093(2) Uani 1 1 d .
H5A H 0.9351 0.6027 0.6197 0.111 Uiso 1 1 calc R
C6 C 0.7814(3) 0.55190(17) 0.5164(8) 0.0875(17) Uani 1 1 d .
H6A H 0.7319 0.5887 0.4923 0.105 Uiso 1 1 calc R
C7 C 0.5996(3) 0.48064(14) 0.3845(4) 0.0412(7) Uani 1 1 d .
C8 C 1.2825(3) 0.49788(18) 0.8790(5) 0.0547(9) Uani 1 1 d .
H8A H 1.3529 0.4771 0.9561 0.066 Uiso 1 1 calc R
C9 C 1.1659(2) 0.56798(14) 0.7011(4) 0.0364(6) Uani 1 1 d .
H9A H 1.1342 0.6048 0.6273 0.044 Uiso 1 1 calc R
C10 C 0.7267(3) 0.21698(14) 1.3205(4) 0.0349(6) Uani 1 1 d .
C11 C 0.6573(3) 0.27380(14) 1.2694(4) 0.0418(7) Uani 1 1 d .
H11A H 0.6485 0.2995 1.3577 0.050 Uiso 1 1 calc R
C12 C 0.6009(3) 0.29254(16) 1.0886(4) 0.0401(8) Uani 1 1 d .
H12A H 0.5559 0.3312 1.0547 0.048 Uiso 1 1 calc R
C13 C 0.6126(2) 0.25327(13) 0.9602(4) 0.0347(6) Uani 1 1 d .
C14 C 0.6862(3) 0.19779(17) 1.0096(5) 0.0461(9) Uani 1 1 d .
H14A H 0.6972 0.1730 0.9217 0.055 Uiso 1 1 calc R
C15 C 0.7423(3) 0.18027(14) 1.1899(4) 0.0427(7) Uani 1 1 d .
H15A H 0.7914 0.1432 1.2243 0.051 Uiso 1 1 calc R
C16 C 0.7800(3) 0.19404(15) 1.5168(4) 0.0399(6) Uani 1 1 d .
C17 C 0.4479(3) 0.24840(13) 0.4943(4) 0.0473(8) Uani 1 1 d .
H17A H 0.4065 0.2266 0.3842 0.057 Uiso 1 1 calc R
C18 C 0.5240(2) 0.32592(12) 0.6834(4) 0.0323(5) Uani 1 1 d .
H18A H 0.5484 0.3671 0.7384 0.039 Uiso 1 1 calc R

loop_
_atom_site_aniso_label
_atom_site_aniso_U_11
_atom_site_aniso_U_22
_atom_site_aniso_U_33
_atom_site_aniso_U_23
_atom_site_aniso_U_13
_atom_site_aniso_U_12
Zn1 0.02098(12) 0.02380(11) 0.02834(12) 0.00068(15) 0.00429(9) 0.00043(13)
O1 0.0289(11) 0.0351(12) 0.0838(18) -0.0039(11) 0.0142(12) -0.0073(9)
O2 0.0327(13) 0.0438(14) 0.137(3) 0.0273(16) 0.0156(16) -0.0007(10)
O3 0.0381(11) 0.0418(11) 0.0312(10) 0.0070(9) 0.0061(8) -0.0001(9)
O4 0.0693(17) 0.098(2) 0.0318(12) 0.0068(12) 0.0210(12) 0.0297(15)
N1 0.0251(12) 0.0295(11) 0.0458(15) 0.0073(10) 0.0092(11) -0.0023(9)
N2 0.0340(15) 0.0572(17) 0.089(2) 0.0431(17) 0.0104(15) -0.0012(13)
N3 0.0253(11) 0.0284(11) 0.0330(12) 0.0035(9) 0.0077(9) -0.0022(9)
N4 0.0392(14) 0.0257(11) 0.0300(12) -0.0004(9) 0.0049(10) 0.0005(10)
N5 0.0630(18) 0.0269(11) 0.0360(13) 0.0015(9) 0.0020(12) -0.0023(11)
N6 0.0352(13) 0.0257(10) 0.0302(12) 0.0037(9) 0.0053(10) 0.0013(9)
C1 0.0285(15) 0.0359(14) 0.0468(18) -0.0023(13) 0.0083(13) -0.0076(11)
C2 0.0329(19) 0.0294(16) 0.180(5) -0.004(2) 0.018(2) -0.0094(14)
C3 0.0298(19) 0.0324(18) 0.185(6) 0.011(2) 0.019(3) -0.0001(15)
C4 0.0253(14) 0.0364(14) 0.0476(16) -0.0017(12) 0.0121(12) -0.0040(11)
C5 0.036(2) 0.0308(18) 0.174(6) 0.002(2) 0.009(3) -0.0075(15)
C6 0.0322(18) 0.0296(16) 0.165(5) 0.013(2) 0.009(2) 0.0012(14)
C7 0.0292(14) 0.0365(14) 0.0517(17) 0.0037(13) 0.0117(13) -0.0057(12)
C8 0.0279(15) 0.0535(19) 0.069(2) 0.0295(17) 0.0079(15) 0.0002(14)
C9 0.0292(14) 0.0318(13) 0.0404(15) 0.0055(11) 0.0078(11) -0.0032(11)
C10 0.0342(15) 0.0369(15) 0.0273(13) 0.0003(11) 0.0073(12) 0.0017(12)
C11 0.0450(18) 0.0453(16) 0.0335(15) -0.0015(12) 0.0153(13) 0.0096(14)
C12 0.0424(18) 0.0353(15) 0.0369(16) 0.0068(13) 0.0118(13) 0.0143(13)
C13 0.0364(15) 0.0322(12) 0.0307(14) 0.0058(10) 0.0098(12) 0.0042(11)
C14 0.059(2) 0.0385(17) 0.0370(17) 0.0010(13) 0.0175(16) 0.0169(15)
C15 0.0528(19) 0.0329(14) 0.0366(15) 0.0074(12) 0.0139(13) 0.0134(13)
C16 0.0313(15) 0.0504(16) 0.0317(15) 0.0047(13) 0.0078(12) -0.0039(12)
C17 0.064(2) 0.0263(13) 0.0340(14) -0.0014(11) 0.0043(14) -0.0055(13)
C18 0.0336(14) 0.0258(12) 0.0322(13) 0.0024(10) 0.0092(11) -0.0004(10)

loop_
_atom_type_symbol
_atom_type_description
_atom_type_scat_dispersion_real
_atom_type_scat_dispersion_imag
_atom_type_scat_source
C C 0.0033 0.0016 'International Tables Vol C Tables 4.2.6.8 and 6.1.1.4'
H H 0.0000 0.0000 'International Tables Vol C Tables 4.2.6.8 and 6.1.1.4'
B B 0.0013 0.0007 'International Tables Vol C Tables 4.2.6.8 and 6.1.1.4'
N N 0.0061 0.0033 'International Tables Vol C Tables 4.2.6.8 and 6.1.1.4'
O O 0.0106 0.0060 'International Tables Vol C Tables 4.2.6.8 and 6.1.1.4'
F F 0.0171 0.0103 'International Tables Vol C Tables 4.2.6.8 and 6.1.1.4'
Zn Zn 0.2839 1.4301 'International Tables Vol C Tables 4.2.6.8 and 6.1.1.4'

loop_
_geom_angle_atom_site_label_1
_geom_angle_atom_site_label_2
_geom_angle_atom_site_label_3
_geom_angle
_geom_angle_site_symmetry_1
_geom_angle_site_symmetry_3
O1 Zn1 O3 108.57(10) . 4_453
O1 Zn1 N3 119.38(9) . 2_464
O3 Zn1 N3 104.60(9) 4_453 2_464
O1 Zn1 N6 96.29(11) . .
O3 Zn1 N6 117.26(10) 4_453 .
N3 Zn1 N6 111.34(10) 2_464 .
C7 O1 Zn1 130.5(2) . .
C16 O3 Zn1 114.8(2) . 4_556
C9 N1 N2 109.5(2) . .
C9 N1 C4 129.7(2) . .
N2 N1 C4 120.7(2) . .
C8 N2 N1 102.8(2) . .
C9 N3 C8 103.8(2) . .
C9 N3 Zn1 125.35(18) . 2_665
C8 N3 Zn1 130.5(2) . 2_665
C18 N4 N5 110.0(2) . .
C18 N4 C13 130.0(2) . .
N5 N4 C13 120.0(2) . .
C17 N5 N4 103.0(2) . .
C18 N6 C17 103.4(2) . .
C18 N6 Zn1 126.99(18) . .
C17 N6 Zn1 129.06(19) . .
C6 C1 C2 117.2(3) . .
C6 C1 C7 120.8(3) . .
C2 C1 C7 121.8(3) . .
C1 C2 C3 122.1(3) . .
C1 C2 H2B 118.9 . .
C3 C2 H2B 118.9 . .
C4 C3 C2 119.5(3) . .
C4 C3 H3A 120.2 . .
C2 C3 H3A 120.2 . .
C5 C4 C3 119.5(3) . .
C5 C4 N1 120.1(3) . .
C3 C4 N1 120.4(3) . .
C4 C5 C6 121.1(3) . .
C4 C5 H5A 119.4 . .
C6 C5 H5A 119.4 . .
C1 C6 C5 120.3(3) . .
C1 C6 H6A 119.8 . .
C5 C6 H6A 119.8 . .
O2 C7 O1 124.9(3) . .
O2 C7 C1 120.9(3) . .
O1 C7 C1 114.2(3) . .
N2 C8 N3 113.7(3) . .
N2 C8 H8A 123.1 . .
N3 C8 H8A 123.1 . .
N3 C9 N1 110.2(2) . .
N3 C9 H9A 124.9 . .
N1 C9 H9A 124.9 . .
C15 C10 C11 119.4(3) . .
C15 C10 C16 120.4(3) . .
C11 C10 C16 120.2(3) . .
C12 C11 C10 120.6(3) . .
C12 C11 H11A 119.7 . .
C10 C11 H11A 119.7 . .
C13 C12 C11 118.8(3) . .
C13 C12 H12A 120.6 . .
C11 C12 H12A 120.6 . .
C12 C13 C14 121.3(3) . .
C12 C13 N4 120.9(2) . .
C14 C13 N4 117.8(3) . .
C15 C14 C13 119.0(3) . .
C15 C14 H14A 120.5 . .
C13 C14 H14A 120.5 . .
C14 C15 C10 120.7(3) . .
C14 C15 H15A 119.6 . .
C10 C15 H15A 119.6 . .
O4 C16 O3 123.8(3) . .
O4 C16 C10 119.7(3) . .
O3 C16 C10 116.5(3) . .
N5 C17 N6 114.2(3) . .
N5 C17 H17A 122.9 . .
N6 C17 H17A 122.9 . .
N6 C18 N4 109.4(2) . .
N6 C18 H18A 125.3 . .
N4 C18 H18A 125.3 . .

loop_
_geom_bond_atom_site_label_1
_geom_bond_atom_site_label_2
_geom_bond_distance
_geom_bond_site_symmetry_2
Zn1 O1 1.908(2) .
Zn1 O3 1.9418(19) 4_453
Zn1 N3 2.015(2) 2_464
Zn1 N6 2.023(2) .
O1 C7 1.265(3) .
O2 C7 1.216(4) .
O3 C16 1.259(4) .
O3 Zn1 1.9418(19) 4_556
O4 C16 1.238(4) .
N1 C9 1.322(4) .
N1 N2 1.366(3) .
N1 C4 1.436(3) .
N2 C8 1.305(4) .
N3 C9 1.307(4) .
N3 C8 1.357(4) .
N3 Zn1 2.015(2) 2_665
N4 C18 1.338(3) .
N4 N5 1.361(3) .
N4 C13 1.430(3) .
N5 C17 1.300(4) .
N6 C18 1.320(3) .
N6 C17 1.369(3) .
C1 C6 1.359(4) .
C1 C2 1.361(5) .
C1 C7 1.516(4) .
C2 C3 1.364(5) .
C2 H2B 0.9300 .
C3 C4 1.354(5) .
C3 H3A 0.9300 .
C4 C5 1.329(5) .
C5 C6 1.381(5) .
C5 H5A 0.9300 .
C6 H6A 0.9300 .
C8 H8A 0.9300 .
C9 H9A 0.9300 .
C10 C15 1.377(4) .
C10 C11 1.388(4) .
C10 C16 1.514(4) .
C11 C12 1.382(4) .
C11 H11A 0.9300 .
C12 C13 1.369(4) .
C12 H12A 0.9300 .
C13 C14 1.392(4) .
C14 C15 1.372(4) .
C14 H14A 0.9300 .
C15 H15A 0.9300 .
C17 H17A 0.9300 .
C18 H18A 0.9300 .
